data_4075077
loop_
_publ_author_name
'Yu, Xiao-Yan'
'Patrick, Brian O.'
'James, Brian R.'

_publ_section_title
;
 New Rhodium(I) Carbene Complexes from Carbene Transfer Reactions
;
_journal_issue 9
_journal_name_full Organometallics
_journal_page_first 2359
_journal_paper_doi 10.1021/om060030w
_journal_volume 25
_journal_year 2006
_chemical_formula_sum 'C20 H24 Cl N2 O Rh'
_chemical_formula_weight 446.77
_chemical_name_systematic
;
 ?
;
_space_group_IT_number 14
_symmetry_cell_setting monoclinic
_symmetry_space_group_name_Hall '-P 2yn'
_symmetry_space_group_name_H-M 'P 1 21/n 1'
_atom_sites_solution_hydrogens geom
_atom_sites_solution_primary direct
_atom_sites_solution_secondary difmap
_audit_creation_method SHELXL-97
_cell_angle_alpha 90.00
_cell_angle_beta 96.8980(10)
_cell_angle_gamma 90.00
_cell_formula_units_Z 4
_cell_length_a 9.9376(3)
_cell_length_b 9.7772(3)
_cell_length_c 19.4287(6)
_cell_measurement_reflns_used 5919
_cell_measurement_temperature 173(2)
_cell_measurement_theta_max 27.88
_cell_measurement_theta_min 2.35
_cell_volume 1874.07(10)
_computing_structure_refinement 'SHELXL-97 (Sheldrick, 1997)'
_diffrn_ambient_temperature 173(2)
_diffrn_measured_fraction_theta_full 0.994
_diffrn_measured_fraction_theta_max 0.994
_diffrn_measurement_device_type 'Bruker X8 APEX'
_diffrn_measurement_method 'area detector'
_diffrn_radiation_monochromator graphite
_diffrn_radiation_source 'fine-focus sealed tube'
_diffrn_radiation_type MoK\a
_diffrn_radiation_wavelength 0.71073
_diffrn_reflns_av_R_equivalents 0.0277
_diffrn_reflns_av_sigmaI/netI 0.0188
_diffrn_reflns_limit_h_max 13
_diffrn_reflns_limit_h_min -13
_diffrn_reflns_limit_k_max 12
_diffrn_reflns_limit_k_min -12
_diffrn_reflns_limit_l_max 25
_diffrn_reflns_limit_l_min -23
_diffrn_reflns_number 29164
_diffrn_reflns_theta_full 28.00
_diffrn_reflns_theta_max 28.00
_diffrn_reflns_theta_min 2.11
_exptl_absorpt_coefficient_mu 1.064
_exptl_absorpt_correction_T_max 0.852
_exptl_absorpt_correction_T_min 0.727
_exptl_absorpt_correction_type multi-scan
_exptl_crystal_colour yellow
_exptl_crystal_density_diffrn 1.583
_exptl_crystal_density_method 'not measured'
_exptl_crystal_description irregular
_exptl_crystal_F_000 912
_exptl_crystal_size_max 0.25
_exptl_crystal_size_mid 0.20
_exptl_crystal_size_min 0.15
_refine_diff_density_max 1.110
_refine_diff_density_min -0.487
_refine_diff_density_rms 0.083
_refine_ls_extinction_method none
_refine_ls_goodness_of_fit_ref 1.103
_refine_ls_hydrogen_treatment mixed
_refine_ls_matrix_type full
_refine_ls_number_parameters 243
_refine_ls_number_reflns 4501
_refine_ls_number_restraints 0
_refine_ls_restrained_S_all 1.103
_refine_ls_R_factor_all 0.0304
_refine_ls_R_factor_gt 0.0257
_refine_ls_shift/su_max 0.027
_refine_ls_shift/su_mean 0.001
_refine_ls_structure_factor_coef Fsqd
_refine_ls_weighting_details 'calc w=1/[\s^2^(Fo^2^)+(0.0432P)^2^+1.2886P] where P=(Fo^2^+2Fc^2^)/3'
_refine_ls_weighting_scheme calc
_refine_ls_wR_factor_gt 0.0758
_refine_ls_wR_factor_ref 0.0773
_reflns_number_gt 3921
_reflns_number_total 4501
_reflns_threshold_expression >2sigma(I)
_cod_data_source_file om060030wsi20060110_025847.cif
_cod_data_source_block bj410
_cod_original_cell_volume 1874.06(10)
_cod_original_sg_symbol_H-M 'P 21/n'
_cod_database_code 4075077

loop_
_symmetry_equiv_pos_as_xyz
'x, y, z'
'-x+1/2, y+1/2, -z+1/2'
'-x, -y, -z'
'x-1/2, -y-1/2, z-1/2'

loop_
_atom_site_label
_atom_site_type_symbol
_atom_site_fract_x
_atom_site_fract_y
_atom_site_fract_z
_atom_site_U_iso_or_equiv
_atom_site_adp_type
_atom_site_occupancy
_atom_site_symmetry_multiplicity
_atom_site_calc_flag
_atom_site_refinement_flags
C1 C 0.2850(2) 0.1937(3) -0.22398(11) 0.0268(5) Uani 1 1 d .
C2 C 0.2427(3) 0.3005(2) -0.18627(12) 0.0295(5) Uani 1 1 d .
C3 C 0.3350(3) 0.4089(3) -0.15146(14) 0.0381(6) Uani 1 1 d .
H3A H 0.2860 0.4973 -0.1538 0.046 Uiso 1 1 calc R
H3B H 0.4144 0.4194 -0.1773 0.046 Uiso 1 1 calc R
C4 C 0.3851(3) 0.3766(3) -0.07533(15) 0.0375(6) Uani 1 1 d .
H4A H 0.4736 0.4219 -0.0624 0.045 Uiso 1 1 calc R
H4B H 0.3200 0.4145 -0.0455 0.045 Uiso 1 1 calc R
C5 C 0.4006(2) 0.2243(2) -0.06188(12) 0.0275(5) Uani 1 1 d .
C6 C 0.4621(2) 0.1313(3) -0.10330(12) 0.0262(5) Uani 1 1 d .
C7 C 0.5278(2) 0.1718(3) -0.16718(13) 0.0328(5) Uani 1 1 d .
H7A H 0.6067 0.1117 -0.1710 0.039 Uiso 1 1 calc R
H7B H 0.5612 0.2670 -0.1617 0.039 Uiso 1 1 calc R
C8 C 0.4290(3) 0.1610(3) -0.23422(12) 0.0316(5) Uani 1 1 d .
H8A H 0.4587 0.2245 -0.2691 0.038 Uiso 1 1 calc R
H8B H 0.4328 0.0670 -0.2528 0.038 Uiso 1 1 calc R
C9 C 0.2386(2) -0.0197(2) -0.04373(11) 0.0222(4) Uani 1 1 d .
C10 C 0.2389(2) -0.2171(2) 0.01668(12) 0.0279(5) Uani 1 1 d .
H10 H 0.2514 -0.3109 0.0285 0.034 Uiso 1 1 calc R
C11 C 0.1864(2) -0.1209(2) 0.05446(13) 0.0270(5) Uani 1 1 d .
H11 H 0.1551 -0.1328 0.0984 0.032 Uiso 1 1 calc R
C12 C 0.3262(3) -0.2239(3) -0.09984(13) 0.0374(6) Uani 1 1 d .
H12A H 0.2592 -0.2892 -0.1215 0.056 Uiso 1 1 calc R
H12B H 0.4092 -0.2728 -0.0820 0.056 Uiso 1 1 calc R
H12C H 0.3470 -0.1564 -0.1343 0.056 Uiso 1 1 calc R
C13 C 0.1355(2) 0.1292(2) 0.03846(12) 0.0238(4) Uani 1 1 d .
H13A H 0.0462 0.1144 0.0551 0.029 Uiso 1 1 calc R
H13B H 0.1217 0.1911 -0.0021 0.029 Uiso 1 1 calc R
C14 C 0.2299(2) 0.1981(2) 0.09557(12) 0.0254(5) Uani 1 1 d .
C15 C 0.1900(2) 0.3362(2) 0.11931(11) 0.0245(4) Uani 1 1 d .
C16 C 0.0761(3) 0.4059(2) 0.08797(13) 0.0284(5) Uani 1 1 d .
H16 H 0.0203 0.3652 0.0504 0.034 Uiso 1 1 calc R
C17 C 0.0444(3) 0.5345(3) 0.11165(13) 0.0332(5) Uani 1 1 d .
H17 H -0.0327 0.5820 0.0899 0.040 Uiso 1 1 calc R
C18 C 0.1245(3) 0.5938(3) 0.16681(14) 0.0329(5) Uani 1 1 d .
H18 H 0.1022 0.6817 0.1830 0.040 Uiso 1 1 calc R
C19 C 0.2372(3) 0.5252(3) 0.19834(14) 0.0343(6) Uani 1 1 d .
H19 H 0.2921 0.5659 0.2363 0.041 Uiso 1 1 calc R
C20 C 0.2701(3) 0.3972(2) 0.17477(13) 0.0302(5) Uani 1 1 d .
H20 H 0.3478 0.3507 0.1965 0.036 Uiso 1 1 calc R
N1 N 0.2715(2) -0.1543(2) -0.04293(10) 0.0250(4) Uani 1 1 d .
N2 N 0.18674(18) -0.00055(19) 0.01697(9) 0.0220(4) Uani 1 1 d .
O1 O 0.33327(19) 0.1425(2) 0.12087(10) 0.0398(5) Uani 1 1 d .
Cl1 Cl 0.03340(5) 0.02958(6) -0.17413(3) 0.02570(12) Uani 1 1 d .
Rh1 Rh 0.249461(17) 0.112929(16) -0.122343(8) 0.01975(7) Uani 1 1 d .
H6 H 0.491(3) 0.046(3) -0.0839(14) 0.030(7) Uiso 1 1 d .
H5 H 0.400(3) 0.205(3) -0.0151(14) 0.026(7) Uiso 1 1 d .
H1 H 0.217(3) 0.143(3) -0.2514(14) 0.028(7) Uiso 1 1 d .
H2 H 0.145(3) 0.322(3) -0.1924(14) 0.036(8) Uiso 1 1 d .

loop_
_atom_site_aniso_label
_atom_site_aniso_U_11
_atom_site_aniso_U_22
_atom_site_aniso_U_33
_atom_site_aniso_U_23
_atom_site_aniso_U_13
_atom_site_aniso_U_12
C1 0.0343(12) 0.0293(12) 0.0164(10) 0.0034(9) 0.0017(9) -0.0007(10)
C2 0.0388(13) 0.0249(11) 0.0244(11) 0.0062(9) 0.0024(10) 0.0071(10)
C3 0.0591(18) 0.0216(12) 0.0334(14) 0.0025(10) 0.0048(13) 0.0004(11)
C4 0.0558(17) 0.0244(12) 0.0318(14) -0.0066(10) 0.0033(12) -0.0061(11)
C5 0.0348(12) 0.0275(12) 0.0191(11) 0.0005(9) -0.0013(9) -0.0052(9)
C6 0.0258(11) 0.0276(12) 0.0243(11) 0.0038(9) -0.0012(9) -0.0009(9)
C7 0.0282(11) 0.0398(14) 0.0310(13) 0.0022(11) 0.0064(10) -0.0015(11)
C8 0.0365(13) 0.0374(13) 0.0221(11) -0.0003(10) 0.0090(10) 0.0012(11)
C9 0.0248(10) 0.0218(10) 0.0192(10) -0.0025(8) -0.0003(8) -0.0017(8)
C10 0.0336(12) 0.0227(11) 0.0264(11) 0.0053(9) -0.0012(9) -0.0036(9)
C11 0.0277(11) 0.0288(12) 0.0245(12) 0.0076(9) 0.0033(9) -0.0011(9)
C12 0.0556(16) 0.0259(13) 0.0309(13) -0.0070(10) 0.0063(12) 0.0085(11)
C13 0.0235(10) 0.0255(11) 0.0227(11) -0.0011(8) 0.0038(8) 0.0029(8)
C14 0.0264(11) 0.0270(11) 0.0229(11) 0.0002(9) 0.0037(9) 0.0028(9)
C15 0.0268(11) 0.0252(11) 0.0220(11) -0.0004(9) 0.0047(8) 0.0008(9)
C16 0.0314(12) 0.0305(12) 0.0234(11) -0.0010(9) 0.0035(9) 0.0048(9)
C17 0.0370(13) 0.0319(13) 0.0318(13) 0.0047(10) 0.0092(10) 0.0101(10)
C18 0.0434(14) 0.0228(12) 0.0346(14) -0.0013(10) 0.0131(11) 0.0003(10)
C19 0.0377(13) 0.0321(13) 0.0332(13) -0.0062(10) 0.0051(11) -0.0049(11)
C20 0.0302(12) 0.0315(13) 0.0283(13) -0.0021(10) 0.0014(10) 0.0011(9)
N1 0.0322(10) 0.0209(9) 0.0214(9) -0.0015(8) 0.0011(8) 0.0008(8)
N2 0.0248(9) 0.0226(9) 0.0187(9) 0.0005(7) 0.0026(7) 0.0004(7)
O1 0.0343(10) 0.0388(10) 0.0427(11) -0.0115(9) -0.0105(8) 0.0131(8)
Cl1 0.0198(2) 0.0375(3) 0.0196(2) -0.0017(2) 0.00143(18) -0.0031(2)
Rh1 0.02448(10) 0.01909(10) 0.01554(10) -0.00046(6) 0.00178(6) 0.00135(6)

loop_
_atom_type_symbol
_atom_type_description
_atom_type_scat_dispersion_real
_atom_type_scat_dispersion_imag
_atom_type_scat_source
C C 0.0033 0.0016 'International Tables Vol C Tables 4.2.6.8 and 6.1.1.4'
H H 0.0000 0.0000 'International Tables Vol C Tables 4.2.6.8 and 6.1.1.4'
N N 0.0061 0.0033 'International Tables Vol C Tables 4.2.6.8 and 6.1.1.4'
O O 0.0106 0.0060 'International Tables Vol C Tables 4.2.6.8 and 6.1.1.4'
Cl Cl 0.1484 0.1585 'International Tables Vol C Tables 4.2.6.8 and 6.1.1.4'
Rh Rh -1.1178 0.9187 'International Tables Vol C Tables 4.2.6.8 and 6.1.1.4'

loop_
_geom_angle_atom_site_label_1
_geom_angle_atom_site_label_2
_geom_angle_atom_site_label_3
_geom_angle
C2 C1 C8 126.2(2)
C2 C1 Rh1 72.57(13)
C8 C1 Rh1 107.54(15)
C2 C1 H1 117.0(17)
C8 C1 H1 116.2(17)
Rh1 C1 H1 97.9(17)
C1 C2 C3 124.5(2)
C1 C2 Rh1 71.18(14)
C3 C2 Rh1 110.82(16)
C1 C2 H2 117.5(17)
C3 C2 H2 115.9(18)
Rh1 C2 H2 102.3(18)
C2 C3 C4 113.4(2)
C2 C3 H3A 108.9
C4 C3 H3A 108.9
C2 C3 H3B 108.9
C4 C3 H3B 108.9
H3A C3 H3B 107.7
C5 C4 C3 112.5(2)
C5 C4 H4A 109.1
C3 C4 H4A 109.1
C5 C4 H4B 109.1
C3 C4 H4B 109.1
H4A C4 H4B 107.8
C6 C5 C4 125.4(2)
C6 C5 Rh1 70.98(13)
C4 C5 Rh1 111.23(17)
C6 C5 H5 119.1(17)
C4 C5 H5 110.7(17)
Rh1 C5 H5 110.9(16)
C5 C6 C7 124.0(2)
C5 C6 Rh1 70.07(14)
C7 C6 Rh1 113.45(16)
C5 C6 H6 118.6(17)
C7 C6 H6 114.3(17)
Rh1 C6 H6 104.4(16)
C6 C7 C8 112.4(2)
C6 C7 H7A 109.1
C8 C7 H7A 109.1
C6 C7 H7B 109.1
C8 C7 H7B 109.1
H7A C7 H7B 107.9
C1 C8 C7 113.2(2)
C1 C8 H8A 108.9
C7 C8 H8A 108.9
C1 C8 H8B 108.9
C7 C8 H8B 108.9
H8A C8 H8B 107.7
N1 C9 N2 103.91(18)
N1 C9 Rh1 126.76(16)
N2 C9 Rh1 129.09(16)
C11 C10 N1 107.0(2)
C11 C10 H10 126.5
N1 C10 H10 126.5
C10 C11 N2 106.5(2)
C10 C11 H11 126.8
N2 C11 H11 126.8
N1 C12 H12A 109.5
N1 C12 H12B 109.5
H12A C12 H12B 109.5
N1 C12 H12C 109.5
H12A C12 H12C 109.5
H12B C12 H12C 109.5
N2 C13 C14 112.98(18)
N2 C13 H13A 109.0
C14 C13 H13A 109.0
N2 C13 H13B 109.0
C14 C13 H13B 109.0
H13A C13 H13B 107.8
O1 C14 C15 121.5(2)
O1 C14 C13 121.1(2)
C15 C14 C13 117.45(19)
C20 C15 C16 119.1(2)
C20 C15 C14 118.4(2)
C16 C15 C14 122.5(2)
C17 C16 C15 120.1(2)
C17 C16 H16 119.9
C15 C16 H16 119.9
C18 C17 C16 120.2(2)
C18 C17 H17 119.9
C16 C17 H17 119.9
C17 C18 C19 120.0(2)
C17 C18 H18 120.0
C19 C18 H18 120.0
C18 C19 C20 120.2(2)
C18 C19 H19 119.9
C20 C19 H19 119.9
C19 C20 C15 120.4(2)
C19 C20 H20 119.8
C15 C20 H20 119.8
C9 N1 C10 111.13(19)
C9 N1 C12 123.8(2)
C10 N1 C12 125.0(2)
C9 N2 C11 111.44(19)
C9 N2 C13 123.77(19)
C11 N2 C13 124.77(19)
C9 Rh1 C5 90.54(9)
C9 Rh1 C6 93.76(9)
C5 Rh1 C6 38.94(10)
C9 Rh1 C1 160.40(9)
C5 Rh1 C1 97.79(9)
C6 Rh1 C1 82.01(9)
C9 Rh1 C2 163.34(9)
C5 Rh1 C2 81.68(9)
C6 Rh1 C2 89.42(9)
C1 Rh1 C2 36.25(9)
C9 Rh1 Cl1 88.44(6)
C5 Rh1 Cl1 162.74(7)
C6 Rh1 Cl1 158.30(7)
C1 Rh1 Cl1 88.71(7)
C2 Rh1 Cl1 94.63(7)

loop_
_geom_bond_atom_site_label_1
_geom_bond_atom_site_label_2
_geom_bond_distance
C1 C2 1.371(3)
C1 C8 1.503(3)
C1 Rh1 2.194(2)
C1 H1 0.95(3)
C2 C3 1.508(4)
C2 Rh1 2.212(2)
C2 H2 0.98(3)
C3 C4 1.536(4)
C3 H3A 0.9900
C3 H3B 0.9900
C4 C5 1.516(3)
C4 H4A 0.9900
C4 H4B 0.9900
C5 C6 1.402(4)
C5 Rh1 2.097(2)
C5 H5 0.93(3)
C6 C7 1.522(3)
C6 Rh1 2.109(2)
C6 H6 0.95(3)
C7 C8 1.538(3)
C7 H7A 0.9900
C7 H7B 0.9900
C8 H8A 0.9900
C8 H8B 0.9900
C9 N1 1.355(3)
C9 N2 1.356(3)
C9 Rh1 2.016(2)
C10 C11 1.337(3)
C10 N1 1.384(3)
C10 H10 0.9500
C11 N2 1.384(3)
C11 H11 0.9500
C12 N1 1.458(3)
C12 H12A 0.9800
C12 H12B 0.9800
C12 H12C 0.9800
C13 N2 1.448(3)
C13 C14 1.521(3)
C13 H13A 0.9900
C13 H13B 0.9900
C14 O1 1.212(3)
C14 C15 1.496(3)
C15 C20 1.395(3)
C15 C16 1.396(3)
C16 C17 1.389(3)
C16 H16 0.9500
C17 C18 1.384(4)
C17 H17 0.9500
C18 C19 1.384(4)
C18 H18 0.9500
C19 C20 1.385(4)
C19 H19 0.9500
C20 H20 0.9500
Cl1 Rh1 2.4016(5)

loop_
_geom_torsion_atom_site_label_1
_geom_torsion_atom_site_label_2
_geom_torsion_atom_site_label_3
_geom_torsion_atom_site_label_4
_geom_torsion
C8 C1 C2 C3 3.5(4)
Rh1 C1 C2 C3 102.8(2)
C8 C1 C2 Rh1 -99.3(2)
C1 C2 C3 C4 -93.7(3)
Rh1 C2 C3 C4 -12.7(3)
C2 C3 C4 C5 31.8(4)
C3 C4 C5 C6 45.4(4)
C3 C4 C5 Rh1 -35.8(3)
C4 C5 C6 C7 2.4(4)
Rh1 C5 C6 C7 105.4(2)
C4 C5 C6 Rh1 -103.0(2)
C5 C6 C7 C8 -93.0(3)
Rh1 C6 C7 C8 -11.9(3)
C2 C1 C8 C7 44.1(3)
Rh1 C1 C8 C7 -36.8(3)
C6 C7 C8 C1 33.2(3)
N1 C10 C11 N2 0.5(3)
N2 C13 C14 O1 -3.1(3)
N2 C13 C14 C15 177.07(19)
O1 C14 C15 C20 -4.1(4)
C13 C14 C15 C20 175.7(2)
O1 C14 C15 C16 175.8(2)
C13 C14 C15 C16 -4.4(3)
C20 C15 C16 C17 0.5(4)
C14 C15 C16 C17 -179.4(2)
C15 C16 C17 C18 -0.6(4)
C16 C17 C18 C19 0.3(4)
C17 C18 C19 C20 0.1(4)
C18 C19 C20 C15 -0.2(4)
C16 C15 C20 C19 0.0(4)
C14 C15 C20 C19 179.8(2)
N2 C9 N1 C10 0.8(2)
Rh1 C9 N1 C10 -173.99(16)
N2 C9 N1 C12 177.2(2)
Rh1 C9 N1 C12 2.5(3)
C11 C10 N1 C9 -0.8(3)
C11 C10 N1 C12 -177.2(2)
N1 C9 N2 C11 -0.5(2)
Rh1 C9 N2 C11 174.13(16)
N1 C9 N2 C13 -179.07(18)
Rh1 C9 N2 C13 -4.5(3)
C10 C11 N2 C9 0.0(3)
C10 C11 N2 C13 178.6(2)
C14 C13 N2 C9 -106.1(2)
C14 C13 N2 C11 75.4(3)
N1 C9 Rh1 C5 -114.8(2)
N2 C9 Rh1 C5 71.7(2)
N1 C9 Rh1 C6 -76.0(2)
N2 C9 Rh1 C6 110.6(2)
N1 C9 Rh1 C1 0.7(4)
N2 C9 Rh1 C1 -172.8(2)
N1 C9 Rh1 C2 -176.6(3)
N2 C9 Rh1 C2 10.0(4)
N1 C9 Rh1 Cl1 82.39(18)
N2 C9 Rh1 Cl1 -91.04(19)
C6 C5 Rh1 C9 95.32(15)
C4 C5 Rh1 C9 -143.08(19)
C4 C5 Rh1 C6 121.6(2)
C6 C5 Rh1 C1 -66.89(15)
C4 C5 Rh1 C1 54.7(2)
C6 C5 Rh1 C2 -99.48(15)
C4 C5 Rh1 C2 22.13(19)
C6 C5 Rh1 Cl1 -178.21(17)
C4 C5 Rh1 Cl1 -56.6(3)
C5 C6 Rh1 C9 -86.20(15)
C7 C6 Rh1 C9 154.40(18)
C7 C6 Rh1 C5 -119.4(2)
C5 C6 Rh1 C1 113.04(15)
C7 C6 Rh1 C1 -6.36(18)
C5 C6 Rh1 C2 77.43(15)
C7 C6 Rh1 C2 -41.97(19)
C5 C6 Rh1 Cl1 178.57(14)
C7 C6 Rh1 Cl1 59.2(3)
C2 C1 Rh1 C9 -178.7(2)
C8 C1 Rh1 C9 -55.3(3)
C2 C1 Rh1 C5 -64.31(16)
C8 C1 Rh1 C5 59.06(18)
C2 C1 Rh1 C6 -100.03(16)
C8 C1 Rh1 C6 23.34(17)
C8 C1 Rh1 C2 123.4(2)
C2 C1 Rh1 Cl1 99.64(15)
C8 C1 Rh1 Cl1 -136.98(17)
C1 C2 Rh1 C9 178.4(3)
C3 C2 Rh1 C9 57.7(4)
C1 C2 Rh1 C5 115.53(16)
C3 C2 Rh1 C5 -5.18(19)
C1 C2 Rh1 C6 77.22(16)
C3 C2 Rh1 C6 -43.5(2)
C3 C2 Rh1 C1 -120.7(3)
C1 C2 Rh1 Cl1 -81.44(14)
C3 C2 Rh1 Cl1 157.85(18)
